data_1536276
loop_
_publ_author_name
'Jost, K.H.'
'Wolf, H.'
'Thilo, E.'

_publ_section_title
;
 Nachweis monomerer Baugruppen in Schmelzen von Polygermanatosilicaten
;
_journal_name_full 'Zeitschrift fuer Anorganische und Allgemeine Chemie'
_journal_page_first 42
_journal_page_last 47
_journal_volume 353
_journal_year 1967
_chemical_formula_sum 'Ca Ge0.5 O3 Si0.5'
_chemical_name_systematic 'Ca ((Si0.5 Ge0.5) O3)'
_space_group_IT_number 2
_symmetry_space_group_name_Hall '-P 1'
_symmetry_space_group_name_H-M 'P -1'
_cell_angle_alpha 90.3
_cell_angle_beta 94.5
_cell_angle_gamma 102.7
_cell_formula_units_Z 6
_cell_length_a 7.96
_cell_length_b 7.45
_cell_length_c 7.08
_cell_volume 408.214
_citation_journal_id_ASTM ZAACAB
_cod_data_source_file Jost_ZAACAB_1967_717.cif
_cod_data_source_block Ca1Ge0.5O3Si0.5
_cod_original_cell_volume 408.2144
_cod_original_formula_sum 'Ca1 Ge0.5 O3 Si0.5'
_cod_database_code 1536276

loop_
_symmetry_equiv_pos_as_xyz
x,y,z
-x,-y,-z

loop_
_atom_site_label
_atom_site_type_symbol
_atom_site_fract_x
_atom_site_fract_y
_atom_site_fract_z
_atom_site_occupancy
_atom_site_U_iso_or_equiv
Ge3 Ge+4 0.4011 0.724 0.0537 0.69 0.0
O7 O-2 0.271 0.512 0.0896 1 0.0
O5 O-2 0.0211 0.625 0.7262 1 0.0
Ca2 Ca+2 0.2021 0.929 0.7606 1 0.0
Ge2 Ge+4 0.176 0.955 0.2701 0.405 0.0
Si1 Si+4 0.1888 0.387 0.2693 0.595 0.0
O4 O-2 0.3085 0.937 0.4691 1 0.0
Ge1 Ge+4 0.1888 0.387 0.2693 0.405 0.0
Si2 Si+4 0.176 0.955 0.2701 0.595 0.0
O1 O-2 0.4181 0.231 0.7908 1 0.0
O3 O-2 0.2983 0.464 0.4654 1 0.0
Ca1 Ca+2 0.1987 0.423 0.7574 1 0.0
Ca3 Ca+2 0.4957 0.249 0.472 1 0.0
O6 O-2 0.0298 0.132 0.7387 1 0.0
O8 O-2 0.2691 0.872 0.0894 1 0.0
Si3 Si+4 0.4011 0.724 0.0537 0.31 0.0
O9 O-2 0.2336 0.178 0.2174 1 0.0
O2 O-2 0.4003 0.726 0.8188 1 0.0
